data_2212122
loop_
_publ_author_name
'Xian-Qiang Huang'
'Chun-Shui Zhang'
'Jian-Min Dou'
'Da-Cheng Li'
'Da-Qi Wang'

_publ_section_title
;
 1,5-Bis(4-methoxyphenyl)-3-phenylpentane-1,5-dione
;
_journal_coeditor_code CV2172
_journal_issue 2
_journal_name_full 'Acta Crystallographica Section E'
_journal_page_first o493
_journal_page_last o494
_journal_paper_doi 10.1107/S1600536806056315
_journal_volume 63
_journal_year 2007
_chemical_formula_iupac 'C25 H24 O4'
_chemical_formula_moiety 'C25 H24 O4'
_chemical_formula_sum 'C25 H24 O4'
_chemical_formula_weight 388.44
_chemical_name_systematic
;
1,5-Bis(4-methoxyphenyl)-3-phenylpentane-1,5-dione
;
_space_group_IT_number 14
_symmetry_cell_setting monoclinic
_symmetry_space_group_name_Hall '-P 2yn'
_symmetry_space_group_name_H-M 'P 1 21/n 1'
_atom_sites_solution_hydrogens geom
_atom_sites_solution_primary direct
_atom_sites_solution_secondary difmap
_audit_creation_method SHELXL-97
_cell_angle_alpha 90.00
_cell_angle_beta 94.028(9)
_cell_angle_gamma 90.00
_cell_formula_units_Z 4
_cell_length_a 5.673(3)
_cell_length_b 24.014(14)
_cell_length_c 15.059(9)
_cell_measurement_reflns_used 1363
_cell_measurement_temperature 298(2)
_cell_measurement_theta_max 25.245
_cell_measurement_theta_min 2.712
_cell_volume 2046(2)
_computing_cell_refinement SMART
_computing_data_collection 'SMART (Siemens, 1996)'
_computing_data_reduction 'SAINT (Siemens, 1996)'
_computing_molecular_graphics 'SHELXTL (Sheldrick, 1997b)'
_computing_publication_material SHELXTL
_computing_structure_refinement 'SHELXL97 (Sheldrick, 1997a)'
_computing_structure_solution 'SHELXS97 (Sheldrick, 1997a)'
_diffrn_ambient_temperature 298(2)
_diffrn_measured_fraction_theta_full 0.999
_diffrn_measured_fraction_theta_max 0.999
_diffrn_measurement_device_type 'Bruker SMART CCD area-detector'
_diffrn_measurement_method '\f and \w scans'
_diffrn_radiation_monochromator graphite
_diffrn_radiation_source 'fine-focus sealed tube'
_diffrn_radiation_type MoK\a
_diffrn_radiation_wavelength 0.71073
_diffrn_reflns_av_R_equivalents 0.0649
_diffrn_reflns_av_sigmaI/netI 0.1160
_diffrn_reflns_limit_h_max 6
_diffrn_reflns_limit_h_min -6
_diffrn_reflns_limit_k_max 17
_diffrn_reflns_limit_k_min -28
_diffrn_reflns_limit_l_max 17
_diffrn_reflns_limit_l_min -15
_diffrn_reflns_number 10442
_diffrn_reflns_theta_full 25.01
_diffrn_reflns_theta_max 25.01
_diffrn_reflns_theta_min 1.60
_diffrn_standards_decay_% 0
_diffrn_standards_interval_count 0
_diffrn_standards_number 0
_exptl_absorpt_coefficient_mu 0.085
_exptl_absorpt_correction_T_max 0.9874
_exptl_absorpt_correction_T_min 0.9710
_exptl_absorpt_correction_type multi-scan
_exptl_absorpt_process_details '(SADABS; Sheldrick, 1996)'
_exptl_crystal_colour colourless
_exptl_crystal_density_diffrn 1.261
_exptl_crystal_density_method 'not measured'
_exptl_crystal_description block
_exptl_crystal_F_000 824
_exptl_crystal_size_max 0.35
_exptl_crystal_size_mid 0.17
_exptl_crystal_size_min 0.15
_refine_diff_density_max 0.155
_refine_diff_density_min -0.155
_refine_ls_extinction_method none
_refine_ls_goodness_of_fit_ref 1.060
_refine_ls_hydrogen_treatment constr
_refine_ls_matrix_type full
_refine_ls_number_parameters 262
_refine_ls_number_reflns 3607
_refine_ls_number_restraints 0
_refine_ls_restrained_S_all 1.060
_refine_ls_R_factor_all 0.1465
_refine_ls_R_factor_gt 0.0508
_refine_ls_shift/su_max 0.000
_refine_ls_shift/su_mean 0.000
_refine_ls_structure_factor_coef Fsqd
_refine_ls_weighting_details 'calc w=1/[\s^2^(Fo^2^)+0.4792P] where P=(Fo^2^+2Fc^2^)/3'
_refine_ls_weighting_scheme calc
_refine_ls_wR_factor_gt 0.1120
_refine_ls_wR_factor_ref 0.1638
_reflns_number_gt 1599
_reflns_number_total 3607
_reflns_threshold_expression I>2\s(I)
_cod_data_source_file cv2172.cif
_cod_data_source_block I
_cod_depositor_comments
;
The following automatic conversions were performed:
'_symmetry_cell_setting' value 'Monoclinic' changed to 'monoclinic'
according to '/home/saulius/struct/CIF-dictionaries/cif_core.dic'
dictionary named 'cif_core.dic' version 2.4.1 from 2010-06-29.

Automatic conversion script
Id: cif_fix_enum 1527 2010-12-29 10:47:43Z saulius 

The following automatic conversions were performed:

'_symmetry_cell_setting' value 'Monoclinic' changed to 'monoclinic'
according to /home/saulius/struct/CIF-dictionaries/cif_core.dic
dictionary named 'cif_core.dic' version 2.4.1 from 2010-06-29.

Automatic conversion script
Id: cif_fix_values 1715 2011-07-08 13:25:40Z adriana 
;
_cod_original_sg_symbol_H-M 'P 21/n'
_cod_database_code 2212122
_cod_database_fobs_code 2212122

loop_
_symmetry_equiv_pos_as_xyz
'x, y, z'
'-x+1/2, y+1/2, -z+1/2'
'-x, -y, -z'
'x-1/2, -y-1/2, z-1/2'

loop_
_atom_site_type_symbol
_atom_site_label
_atom_site_fract_x
_atom_site_fract_y
_atom_site_fract_z
_atom_site_U_iso_or_equiv
_atom_site_adp_type
_atom_site_calc_flag
_atom_site_refinement_flags
_atom_site_occupancy
O O1 0.3122(5) 0.51834(10) 0.6729(2) 0.0943(10) Uani d . 1
O O2 1.0007(5) 0.70796(11) 0.56021(19) 0.0971(9) Uani d . 1
O O3 0.1996(4) 0.31701(10) 0.6882(2) 0.0919(9) Uani d . 1
O O4 0.7015(4) 0.08606(11) 0.62703(17) 0.0810(8) Uani d . 1
C C1 0.5051(6) 0.51459(15) 0.6419(2) 0.0607(10) Uani d . 1
C C2 0.6324(6) 0.56522(14) 0.6179(2) 0.0542(9) Uani d . 1
C C3 0.8330(6) 0.56456(15) 0.5715(2) 0.0640(10) Uani d . 1
H H3 0.8916 0.5306 0.5531 0.077 Uiso calc R 1
C C4 0.9478(6) 0.61242(16) 0.5519(3) 0.0759(11) Uani d . 1
H H4 1.0811 0.6108 0.5194 0.091 Uiso calc R 1
C C5 0.8669(7) 0.66328(16) 0.5801(2) 0.0657(10) Uani d . 1
C C6 0.6681(7) 0.66546(15) 0.6250(2) 0.0739(11) Uani d . 1
H H6 0.6106 0.6996 0.6432 0.089 Uiso calc R 1
C C7 0.5515(7) 0.61684(16) 0.6435(2) 0.0713(11) Uani d . 1
H H7 0.4148 0.6188 0.6740 0.086 Uiso calc R 1
C C8 0.9229(9) 0.76179(16) 0.5877(3) 0.1130(17) Uani d . 1
H H8A 0.7819 0.7721 0.5526 0.169 Uiso calc R 1
H H8B 1.0443 0.7888 0.5796 0.169 Uiso calc R 1
H H8C 0.8905 0.7605 0.6494 0.169 Uiso calc R 1
C C9 0.3897(6) 0.30720(14) 0.6576(2) 0.0605(10) Uani d . 1
C C10 0.4713(6) 0.24921(14) 0.6490(2) 0.0529(9) Uani d . 1
C C11 0.6742(6) 0.23511(15) 0.6083(2) 0.0657(10) Uani d . 1
H H11 0.7655 0.2630 0.5851 0.079 Uiso calc R 1
C C12 0.7423(6) 0.18067(15) 0.6017(3) 0.0710(11) Uani d . 1
H H12 0.8784 0.1720 0.5735 0.085 Uiso calc R 1
C C13 0.6126(6) 0.13864(15) 0.6362(2) 0.0587(9) Uani d . 1
C C14 0.4119(6) 0.15118(15) 0.6764(2) 0.0666(10) Uani d . 1
H H14 0.3229 0.1230 0.6999 0.080 Uiso calc R 1
C C15 0.3409(6) 0.20603(16) 0.6822(2) 0.0670(10) Uani d . 1
H H15 0.2022 0.2142 0.7090 0.080 Uiso calc R 1
C C16 0.5751(7) 0.04041(15) 0.6602(3) 0.0865(13) Uani d . 1
H H16A 0.5590 0.0454 0.7227 0.130 Uiso calc R 1
H H16B 0.6595 0.0065 0.6508 0.130 Uiso calc R 1
H H16C 0.4213 0.0384 0.6294 0.130 Uiso calc R 1
C C17 0.6115(5) 0.45818(13) 0.6266(2) 0.0588(9) Uani d . 1
H H17A 0.7757 0.4586 0.6493 0.071 Uiso calc R 1
H H17B 0.6078 0.4514 0.5630 0.071 Uiso calc R 1
C C18 0.4852(5) 0.40994(12) 0.6707(2) 0.0522(8) Uani d . 1
H H18 0.3147 0.4163 0.6609 0.063 Uiso calc R 1
C C19 0.5403(6) 0.35451(13) 0.6282(2) 0.0602(9) Uani d . 1
H H19A 0.5175 0.3582 0.5640 0.072 Uiso calc R 1
H H19B 0.7052 0.3455 0.6427 0.072 Uiso calc R 1
C C20 0.5458(6) 0.40946(12) 0.7707(2) 0.0489(8) Uani d . 1
C C21 0.7603(6) 0.38912(13) 0.8078(3) 0.0627(10) Uani d . 1
H H21 0.8706 0.3749 0.7710 0.075 Uiso calc R 1
C C22 0.8103(7) 0.38988(15) 0.8986(3) 0.0759(11) Uani d . 1
H H22 0.9542 0.3760 0.9225 0.091 Uiso calc R 1
C C23 0.6519(8) 0.41068(16) 0.9540(3) 0.0795(12) Uani d . 1
H H23 0.6870 0.4109 1.0153 0.095 Uiso calc R 1
C C24 0.4406(8) 0.43131(15) 0.9186(3) 0.0775(11) Uani d . 1
H H24 0.3326 0.4460 0.9560 0.093 Uiso calc R 1
C C25 0.3873(6) 0.43048(13) 0.8282(2) 0.0593(9) Uani d . 1
H H25 0.2425 0.4442 0.8052 0.071 Uiso calc R 1

loop_
_atom_site_aniso_label
_atom_site_aniso_U_11
_atom_site_aniso_U_22
_atom_site_aniso_U_33
_atom_site_aniso_U_12
_atom_site_aniso_U_13
_atom_site_aniso_U_23
O1 0.0771(18) 0.0735(19) 0.137(3) 0.0244(14) 0.0385(18) 0.0336(16)
O2 0.121(2) 0.0580(19) 0.115(3) -0.0088(17) 0.0283(19) 0.0064(16)
O3 0.0664(16) 0.0700(18) 0.144(3) -0.0042(13) 0.0388(17) -0.0295(16)
O4 0.0969(19) 0.0560(17) 0.093(2) 0.0052(14) 0.0299(15) 0.0013(14)
C1 0.061(2) 0.062(3) 0.060(2) 0.017(2) 0.0100(18) 0.0119(18)
C2 0.062(2) 0.051(2) 0.050(2) 0.0088(18) 0.0086(17) 0.0071(16)
C3 0.067(2) 0.054(2) 0.073(3) 0.0090(19) 0.019(2) -0.0008(19)
C4 0.076(3) 0.063(3) 0.092(3) 0.004(2) 0.029(2) 0.004(2)
C5 0.085(3) 0.053(3) 0.060(3) 0.001(2) 0.013(2) 0.0066(19)
C6 0.106(3) 0.054(3) 0.064(3) 0.013(2) 0.020(2) 0.0003(19)
C7 0.089(3) 0.066(3) 0.062(3) 0.018(2) 0.027(2) 0.0040(19)
C8 0.185(5) 0.055(3) 0.101(4) -0.012(3) 0.024(3) 0.001(2)
C9 0.056(2) 0.058(2) 0.068(3) -0.0042(18) 0.0086(18) -0.0182(18)
C10 0.054(2) 0.049(2) 0.056(2) -0.0064(16) 0.0074(17) -0.0121(16)
C11 0.066(2) 0.055(3) 0.080(3) -0.0082(18) 0.024(2) -0.0029(19)
C12 0.066(2) 0.054(3) 0.095(3) -0.001(2) 0.030(2) -0.004(2)
C13 0.066(2) 0.052(2) 0.058(2) 0.0026(19) 0.0108(18) -0.0075(18)
C14 0.073(2) 0.057(3) 0.072(3) -0.0154(19) 0.021(2) -0.0052(19)
C15 0.061(2) 0.068(3) 0.075(3) -0.010(2) 0.0237(19) -0.016(2)
C16 0.117(3) 0.054(3) 0.088(3) -0.003(2) 0.004(3) 0.019(2)
C17 0.069(2) 0.054(2) 0.054(2) 0.0058(18) 0.0062(17) 0.0033(17)
C18 0.056(2) 0.049(2) 0.052(2) 0.0032(16) 0.0050(16) -0.0031(16)
C19 0.069(2) 0.054(2) 0.059(2) -0.0049(18) 0.0097(18) -0.0083(17)
C20 0.054(2) 0.0416(19) 0.051(2) -0.0040(16) 0.0068(16) -0.0026(15)
C21 0.056(2) 0.057(2) 0.075(3) -0.0008(17) -0.0019(19) 0.0025(18)
C22 0.074(3) 0.079(3) 0.071(3) -0.014(2) -0.017(2) 0.018(2)
C23 0.101(3) 0.084(3) 0.053(3) -0.027(3) -0.002(3) 0.010(2)
C24 0.091(3) 0.079(3) 0.064(3) -0.010(2) 0.019(2) -0.006(2)
C25 0.062(2) 0.059(2) 0.057(3) 0.0011(17) 0.0059(18) -0.0018(18)

loop_
_atom_type_symbol
_atom_type_description
_atom_type_scat_dispersion_real
_atom_type_scat_dispersion_imag
_atom_type_scat_source
C C 0.0033 0.0016 'International Tables Vol C Tables 4.2.6.8 and 6.1.1.4'
H H 0.0000 0.0000 'International Tables Vol C Tables 4.2.6.8 and 6.1.1.4'
O O 0.0106 0.0060 'International Tables Vol C Tables 4.2.6.8 and 6.1.1.4'

loop_
_geom_angle_atom_site_label_1
_geom_angle_atom_site_label_2
_geom_angle_atom_site_label_3
_geom_angle
C5 O2 C8 117.3(3)
C13 O4 C16 118.5(3)
O1 C1 C2 120.0(3)
O1 C1 C17 120.2(3)
C2 C1 C17 119.8(3)
C3 C2 C7 116.9(3)
C3 C2 C1 123.5(3)
C7 C2 C1 119.6(3)
C4 C3 C2 121.6(3)
C4 C3 H3 119.2
C2 C3 H3 119.2
C3 C4 C5 120.3(3)
C3 C4 H4 119.9
C5 C4 H4 119.9
C6 C5 O2 125.2(4)
C6 C5 C4 119.5(4)
O2 C5 C4 115.3(4)
C5 C6 C7 119.7(4)
C5 C6 H6 120.2
C7 C6 H6 120.2
C6 C7 C2 121.9(3)
C6 C7 H7 119.1
C2 C7 H7 119.1
O2 C8 H8A 109.5
O2 C8 H8B 109.5
H8A C8 H8B 109.5
O2 C8 H8C 109.5
H8A C8 H8C 109.5
H8B C8 H8C 109.5
O3 C9 C10 120.3(3)
O3 C9 C19 119.9(3)
C10 C9 C19 119.8(3)
C11 C10 C15 117.3(3)
C11 C10 C9 123.1(3)
C15 C10 C9 119.7(3)
C12 C11 C10 120.9(3)
C12 C11 H11 119.5
C10 C11 H11 119.5
C11 C12 C13 120.9(3)
C11 C12 H12 119.6
C13 C12 H12 119.6
C14 C13 O4 125.0(3)
C14 C13 C12 119.6(3)
O4 C13 C12 115.4(3)
C13 C14 C15 119.7(3)
C13 C14 H14 120.1
C15 C14 H14 120.1
C14 C15 C10 121.6(3)
C14 C15 H15 119.2
C10 C15 H15 119.2
O4 C16 H16A 109.5
O4 C16 H16B 109.5
H16A C16 H16B 109.5
O4 C16 H16C 109.5
H16A C16 H16C 109.5
H16B C16 H16C 109.5
C1 C17 C18 114.1(3)
C1 C17 H17A 108.7
C18 C17 H17A 108.7
C1 C17 H17B 108.7
C18 C17 H17B 108.7
H17A C17 H17B 107.6
C19 C18 C20 111.9(3)
C19 C18 C17 111.2(3)
C20 C18 C17 110.7(3)
C19 C18 H18 107.6
C20 C18 H18 107.6
C17 C18 H18 107.6
C9 C19 C18 113.5(3)
C9 C19 H19A 108.9
C18 C19 H19A 108.9
C9 C19 H19B 108.9
C18 C19 H19B 108.9
H19A C19 H19B 107.7
C25 C20 C21 117.7(3)
C25 C20 C18 120.3(3)
C21 C20 C18 122.1(3)
C22 C21 C20 120.5(4)
C22 C21 H21 119.7
C20 C21 H21 119.7
C23 C22 C21 120.9(4)
C23 C22 H22 119.5
C21 C22 H22 119.5
C22 C23 C24 119.4(4)
C22 C23 H23 120.3
C24 C23 H23 120.3
C23 C24 C25 120.4(4)
C23 C24 H24 119.8
C25 C24 H24 119.8
C24 C25 C20 121.1(3)
C24 C25 H25 119.4
C20 C25 H25 119.4

loop_
_geom_bond_atom_site_label_1
_geom_bond_atom_site_label_2
_geom_bond_distance
O1 C1 1.223(4)
O2 C5 1.360(4)
O2 C8 1.436(4)
O3 C9 1.225(4)
O4 C13 1.370(4)
O4 C16 1.420(4)
C1 C2 1.472(4)
C1 C17 1.507(4)
C2 C3 1.377(4)
C2 C7 1.386(4)
C3 C4 1.364(4)
C3 H3 0.9300
C4 C5 1.382(5)
C4 H4 0.9300
C5 C6 1.356(5)
C6 C7 1.380(5)
C6 H6 0.9300
C7 H7 0.9300
C8 H8A 0.9600
C8 H8B 0.9600
C8 H8C 0.9600
C9 C10 1.476(4)
C9 C19 1.507(4)
C10 C11 1.384(4)
C10 C15 1.387(4)
C11 C12 1.369(4)
C11 H11 0.9300
C12 C13 1.372(4)
C12 H12 0.9300
C13 C14 1.361(4)
C14 C15 1.382(4)
C14 H14 0.9300
C15 H15 0.9300
C16 H16A 0.9600
C16 H16B 0.9600
C16 H16C 0.9600
C17 C18 1.537(4)
C17 H17A 0.9700
C17 H17B 0.9700
C18 C19 1.520(4)
C18 C20 1.521(4)
C18 H18 0.9800
C19 H19A 0.9700
C19 H19B 0.9700
C20 C25 1.386(4)
C20 C21 1.391(4)
C21 C22 1.378(5)
C21 H21 0.9300
C22 C23 1.363(5)
C22 H22 0.9300
C23 C24 1.370(5)
C23 H23 0.9300
C24 C25 1.374(5)
C24 H24 0.9300
C25 H25 0.9300

loop_
_cod_related_entry_id
_cod_related_entry_database
_cod_related_entry_code
1 ChemSpider 1440920
